data_7114735
loop_
_publ_author_name
'Satake, Kyosuke'
'Tawada, Yuko'
'Takami, Shizuka'
'Kimura, Masaru'

_publ_section_title
;
 Photochemical behavior of 2,5-di-tert-butyl-3H-azepine: unexpected
 formation of a dicyclopenta[b,e]pyridine derivative and a
 cis,cis-cyclodeca-1,6-diene derivative
;
_journal_issue 15
_journal_name_full 'Chemical Communications'
_journal_page_first 1382
_journal_paper_doi 10.1039/b101225h
_journal_year 2001
_chemical_formula_moiety 'C28 H47 N O2 '
_chemical_formula_sum 'C28 H47 N O2'
_chemical_formula_weight 429.68
_space_group_IT_number 19
_symmetry_cell_setting orthorhombic
_symmetry_Int_Tables_number 19
_symmetry_space_group_name_Hall 'P 2ac 2ab'
_symmetry_space_group_name_H-M 'P 21 21 21'
_cell_angle_alpha 90
_cell_angle_beta 90
_cell_angle_gamma 90
_cell_formula_units_Z 4
_cell_length_a 11.400(2)
_cell_length_b 21.835(6)
_cell_length_c 10.935(5)
_cell_measurement_reflns_used 24
_cell_measurement_temperature 298
_cell_measurement_theta_max 11.5
_cell_measurement_theta_min 11.1
_cell_volume 2721.9(15)
_computing_cell_refinement 'MSC/AFC Diffractometer Control'
_computing_data_collection 'MSC/AFC Diffractometer Control'
_computing_data_reduction 'teXsan for Windows version 1.06 (MSC, 1997-1999)'
_computing_publication_material 'teXsan for Windows version 1.06'
_computing_structure_refinement 'teXsan for Windows version 1.06'
_computing_structure_solution
;
SIR92 (Altomare, et. al. 1993)
;
_diffrn_ambient_temperature 298
_diffrn_measurement_device 'Rigaku AFC5R'
_diffrn_measurement_method \w-2\q
_diffrn_orient_matrix_UB_11 -0.06821
_diffrn_orient_matrix_UB_12 -0.01780
_diffrn_orient_matrix_UB_13 0.04530
_diffrn_orient_matrix_UB_21 -0.03314
_diffrn_orient_matrix_UB_22 0.04204
_diffrn_orient_matrix_UB_23 0.01160
_diffrn_orient_matrix_UB_31 -0.04410
_diffrn_orient_matrix_UB_32 -0.00404
_diffrn_orient_matrix_UB_33 -0.07878
_diffrn_radiation_detector 'scintillation counter'
_diffrn_radiation_monochromator graphite
_diffrn_radiation_source 'Rigaku rotating anode'
_diffrn_radiation_type 'Mo K\a'
_diffrn_radiation_wavelength 0.71073
_diffrn_reflns_av_R_equivalents 0.050
_diffrn_reflns_av_sigmaI/netI 0.080
_diffrn_reflns_limit_h_max 14
_diffrn_reflns_limit_h_min -2
_diffrn_reflns_limit_k_max 25
_diffrn_reflns_limit_k_min 0
_diffrn_reflns_limit_l_max 13
_diffrn_reflns_limit_l_min -1
_diffrn_reflns_number 3138
_diffrn_reflns_reduction_process 'Lp corrections applied'
_diffrn_reflns_theta_max 25.95
_diffrn_reflns_theta_min 2.0
_diffrn_standards_decay_% 3.92
_diffrn_standards_interval_count 97
_diffrn_standards_number 3
_exptl_absorpt_coefficient_mu 0.064
_exptl_absorpt_correction_T_max 1.000
_exptl_absorpt_correction_T_min 0.947
_exptl_absorpt_correction_type
;
psi-scan (North, Phillips & Mathews, 1968)
;
_exptl_crystal_colour colorless
_exptl_crystal_density_diffrn 1.048
_exptl_crystal_density_meas ?
_exptl_crystal_description plates
_exptl_crystal_F_000 952
_exptl_crystal_size_max 0.40
_exptl_crystal_size_mid 0.40
_exptl_crystal_size_min 0.15
_refine_diff_density_max 0.41
_refine_diff_density_min -0.29
_refine_ls_abs_structure_details 'not determined'
_refine_ls_extinction_method none
_refine_ls_goodness_of_fit_all 1.149
_refine_ls_goodness_of_fit_ref 1.150
_refine_ls_matrix_type full
_refine_ls_number_constraints 0
_refine_ls_number_parameters 288
_refine_ls_number_reflns 2693
_refine_ls_number_restraints 0
_refine_ls_R_factor_all 0.164
_refine_ls_R_factor_gt 0.089
_refine_ls_shift/su_max 0.0000
_refine_ls_shift/su_mean 0.0005
_refine_ls_structure_factor_coef F
_refine_ls_weighting_details 'w = 1/[\s^2^(Fo) + 0.010|Fo|^2^]'
_refine_ls_weighting_scheme sigma
_refine_ls_wR_factor_all 0.178
_refine_ls_wR_factor_ref 0.178
_reflns_number_gt 1468
_reflns_number_total 2743
_reflns_threshold_expression I>2\s(I)
_cod_data_source_file b101225h.txt
_cod_data_source_block 3H-azepine_photodimer
_cod_depositor_comments
;
The following automatic conversions were performed:

'_exptl_crystal_density_meas' value 'not measured' was changed to '?'
- the value is perceived as not measured.

Automatic conversion script
Id: cif_fix_values 3008 2015-01-20 13:52:24Z robertas 
;
_cod_original_cell_volume 2721.9(12)
_cod_original_sg_symbol_H-M 'P 21 21 21 '
_cod_original_formula_sum 'C28 H47 N O2 '
_cod_database_code 7114735

loop_
_symmetry_equiv_pos_as_xyz
'   +x,   +y,   +z'
'1/2-x,   -y,1/2+z'
'1/2+x,1/2-y,   -z'
'   -x,1/2+y,1/2-z'

loop_
_atom_site_label
_atom_site_fract_x
_atom_site_fract_y
_atom_site_fract_z
_atom_site_U_iso_or_equiv
_atom_site_occupancy
_atom_site_adp_type
_atom_site_calc_flag
O1 0.6343(5) -0.0039(3) 0.3836(5) 0.0498(16) 1.000 Uani d
O2 0.8959(6) 0.1064(3) 0.7268(6) 0.072(2) 1.000 Uani d
N1 0.5788(5) 0.0689(3) 0.5926(6) 0.0383(17) 1.000 Uani d
C2 0.6903(7) 0.0383(3) 0.6233(7) 0.0358(19) 1.000 Uani d
C3 0.6947(6) -0.0303(3) 0.5889(7) 0.0360(19) 1.000 Uani d
C4 0.6075(6) -0.0429(3) 0.4844(7) 0.0362(19) 1.000 Uani d
C5 0.4810(6) -0.0316(4) 0.5311(8) 0.043(2) 1.000 Uani d
C6 0.4748(7) 0.0298(4) 0.6063(7) 0.044(2) 1.000 Uani d
C7 0.4365(7) -0.0797(4) 0.6159(8) 0.048(2) 1.000 Uani d
C8 0.4243(7) -0.0585(4) 0.7276(8) 0.052(3) 1.000 Uani d
C9 0.4597(7) 0.0083(4) 0.7400(8) 0.050(2) 1.000 Uani d
C10 0.8243(6) -0.0405(4) 0.5608(7) 0.041(2) 1.000 Uani d
C11 0.8765(6) 0.0122(4) 0.5455(8) 0.044(2) 1.000 Uani d
C12 0.7954(6) 0.0676(3) 0.5561(7) 0.0349(18) 1.000 Uani d
C13 0.8803(7) -0.1040(4) 0.5590(8) 0.048(2) 1.000 Uani d
C14 0.8494(8) -0.1378(4) 0.4446(10) 0.062(3) 1.000 Uani d
C15 0.8448(10) -0.1409(5) 0.6703(10) 0.076(3) 1.000 Uani d
C16 1.0136(8) -0.0973(5) 0.5627(12) 0.074(3) 1.000 Uani d
C17 0.4031(7) -0.1451(4) 0.5739(9) 0.053(2) 1.000 Uani d
C18 0.3476(11) -0.1430(5) 0.4477(12) 0.087(4) 1.000 Uani d
C19 0.3145(9) -0.1738(5) 0.6634(11) 0.074(3) 1.000 Uani d
C20 0.5119(9) -0.1860(4) 0.5696(15) 0.095(4) 1.000 Uani d
C21 0.3649(7) 0.0693(4) 0.5659(9) 0.052(2) 1.000 Uani d
C22 0.3590(10) 0.1285(5) 0.6449(12) 0.084(4) 1.000 Uani d
C23 0.2501(7) 0.0367(5) 0.5804(11) 0.071(3) 1.000 Uani d
C24 0.3767(10) 0.0910(4) 0.4326(10) 0.074(3) 1.000 Uani d
C25 0.8542(8) 0.1184(4) 0.6290(7) 0.046(2) 1.000 Uani d
C26 0.8625(8) 0.1825(3) 0.5752(8) 0.050(2) 1.000 Uani d
C27 0.7419(11) 0.2053(6) 0.5454(13) 0.093(4) 1.000 Uani d
C28 0.9211(13) 0.2247(5) 0.6682(12) 0.105(5) 1.000 Uani d
C29 0.9383(12) 0.1785(6) 0.4608(12) 0.098(4) 1.000 Uani d
H1O 0.625(10) -0.021(5) 0.307(11) 0.11(4) 1.000 Uiso d
H1N 0.591(6) 0.084(3) 0.502(7) 0.035(19) 1.000 Uiso d
H2 0.7017 0.0419 0.7112 0.045 1.000 Uiso c
H3 0.6739 -0.0552 0.6564 0.047 1.000 Uiso c
H4 0.6146 -0.0847 0.4586 0.046 1.000 Uiso c
H5 0.4293 -0.0294 0.4629 0.056 1.000 Uiso c
H8 0.3943 -0.0807 0.7958 0.063 1.000 Uiso c
H11 0.9586 0.0173 0.5270 0.057 1.000 Uiso c
H12 0.7717 0.0821 0.4761 0.051 1.000 Uiso c
H91 0.5319 0.0111 0.7832 0.065 1.000 Uiso c
H92 0.4013 0.0310 0.7817 0.065 1.000 Uiso c
H141 0.7973 -0.1127 0.3942 0.089 1.000 Uiso c
H142 0.9167 -0.1467 0.3970 0.089 1.000 Uiso c
H143 0.8088 -0.1744 0.4634 0.089 1.000 Uiso c
H151 0.8822 -0.1793 0.6690 0.083 1.000 Uiso c
H152 0.7621 -0.1460 0.6705 0.083 1.000 Uiso c
H153 0.8670 -0.1193 0.7435 0.083 1.000 Uiso c
H161 1.0494 -0.1324 0.5257 0.098 1.000 Uiso c
H162 1.0388 -0.0983 0.6496 0.098 1.000 Uiso c
H163 1.0402 -0.0615 0.5282 0.098 1.000 Uiso c
H181 0.2653 -0.1378 0.4572 0.108 1.000 Uiso c
H182 0.3646 -0.1796 0.4076 0.108 1.000 Uiso c
H183 0.3793 -0.1089 0.4055 0.108 1.000 Uiso c
H191 0.2383 -0.1641 0.6398 0.090 1.000 Uiso c
H192 0.3266 -0.2168 0.6643 0.090 1.000 Uiso c
H193 0.3299 -0.1580 0.7440 0.090 1.000 Uiso c
H201 0.5200 -0.2059 0.6452 0.116 1.000 Uiso c
H202 0.4999 -0.2150 0.5060 0.116 1.000 Uiso c
H203 0.5771 -0.1612 0.5522 0.116 1.000 Uiso c
H221 0.4227 0.1532 0.6341 0.107 1.000 Uiso c
H222 0.2869 0.1486 0.6321 0.107 1.000 Uiso c
H223 0.3580 0.1146 0.7324 0.107 1.000 Uiso c
H231 0.2450 0.0037 0.5206 0.087 1.000 Uiso c
H232 0.1865 0.0631 0.5688 0.087 1.000 Uiso c
H233 0.2458 0.0181 0.6595 0.087 1.000 Uiso c
H241 0.4412 0.1183 0.4271 0.092 1.000 Uiso c
H242 0.3062 0.1132 0.4127 0.092 1.000 Uiso c
H243 0.3856 0.0576 0.3815 0.092 1.000 Uiso c
H271 0.7496 0.2469 0.5215 0.123 1.000 Uiso c
H272 0.7116 0.1814 0.4833 0.123 1.000 Uiso c
H273 0.6966 0.2027 0.6177 0.123 1.000 Uiso c
H281 0.8918 0.2642 0.6606 0.125 1.000 Uiso c
H282 1.0040 0.2241 0.6551 0.125 1.000 Uiso c
H283 0.9060 0.2091 0.7488 0.125 1.000 Uiso c
H291 0.9233 0.2150 0.4121 0.117 1.000 Uiso c
H292 1.0168 0.1762 0.4801 0.117 1.000 Uiso c
H293 0.9136 0.1441 0.4135 0.117 1.000 Uiso c

loop_
_atom_site_aniso_label
_atom_site_aniso_U_11
_atom_site_aniso_U_22
_atom_site_aniso_U_33
_atom_site_aniso_U_12
_atom_site_aniso_U_13
_atom_site_aniso_U_23
O1 0.054(3) 0.062(3) 0.034(3) -0.013(3) 0.008(3) 0.002(3)
O2 0.101(5) 0.059(4) 0.057(4) -0.039(4) -0.022(4) 0.016(3)
N1 0.035(3) 0.030(3) 0.050(4) 0.003(3) -0.002(3) 0.013(3)
C2 0.040(4) 0.034(4) 0.034(4) -0.012(3) -0.001(3) -0.009(3)
C3 0.031(4) 0.035(4) 0.042(4) 0.003(3) -0.001(3) -0.001(3)
C4 0.036(4) 0.029(3) 0.044(4) -0.006(3) 0.005(3) -0.007(3)
C5 0.026(3) 0.049(4) 0.055(5) -0.017(3) -0.003(4) -0.005(4)
C6 0.035(4) 0.055(5) 0.041(4) -0.002(4) 0.004(4) 0.012(4)
C7 0.035(4) 0.054(5) 0.054(5) -0.005(4) 0.005(4) -0.003(4)
C8 0.038(4) 0.060(5) 0.060(6) -0.008(4) 0.009(4) 0.002(5)
C9 0.045(5) 0.060(5) 0.045(5) 0.002(4) 0.006(4) -0.005(4)
C10 0.031(4) 0.048(4) 0.043(4) 0.000(3) 0.013(3) -0.012(4)
C11 0.028(4) 0.046(5) 0.058(5) -0.004(3) 0.000(4) -0.010(4)
C12 0.036(4) 0.034(4) 0.034(4) 0.000(3) 0.006(3) 0.006(3)
C13 0.045(5) 0.041(4) 0.057(5) 0.006(4) -0.006(4) -0.002(4)
C14 0.059(6) 0.046(5) 0.082(7) 0.016(4) -0.008(6) -0.012(5)
C15 0.085(8) 0.053(6) 0.090(8) 0.018(6) 0.010(7) 0.026(6)
C16 0.042(5) 0.066(6) 0.114(9) 0.018(5) -0.013(6) -0.003(7)
C17 0.036(4) 0.057(5) 0.065(6) -0.013(4) -0.000(4) 0.009(5)
C18 0.103(9) 0.069(6) 0.089(8) -0.042(7) 0.000(8) -0.018(6)
C19 0.062(6) 0.068(6) 0.092(8) -0.028(5) 0.015(6) 0.001(6)
C20 0.064(6) 0.042(5) 0.178(13) -0.007(5) 0.026(8) -0.019(7)
C21 0.046(4) 0.044(4) 0.067(6) 0.012(4) 0.004(5) 0.008(4)
C22 0.063(6) 0.080(7) 0.111(9) 0.021(6) 0.012(7) 0.005(7)
C23 0.036(4) 0.086(7) 0.089(7) 0.006(5) -0.004(5) 0.017(7)
C24 0.077(7) 0.056(5) 0.088(7) 0.007(5) -0.034(6) 0.033(5)
C25 0.048(5) 0.049(5) 0.039(5) -0.010(4) 0.002(4) 0.007(4)
C26 0.063(5) 0.029(4) 0.060(5) -0.007(4) 0.003(5) 0.008(4)
C27 0.090(8) 0.075(7) 0.113(10) 0.017(7) -0.014(8) -0.002(7)
C28 0.149(12) 0.044(5) 0.124(10) -0.022(7) -0.041(10) -0.024(6)
C29 0.115(10) 0.082(8) 0.098(9) -0.017(8) 0.044(8) 0.022(7)

loop_
_atom_type_symbol
_atom_type_oxidation_number
_atom_type_number_in_cell
_atom_type_scat_dispersion_real
_atom_type_scat_dispersion_imag
_atom_type_scat_source
C 0 112 0.002 0.002
;International Tables for Crystallography
(1992, Vol. C, Table 6.1.1.2)
;
H 0 188 0.000 0.000
;International Tables for Crystallography
(1992, Vol. C, Table 6.1.1.2)
;
N 0 4 0.004 0.003
;International Tables for Crystallography
(1992, Vol. C, Table 6.1.1.2)
;
O 0 8 0.008 0.006
;International Tables for Crystallography
(1992, Vol. C, Table 6.1.1.2)
;

loop_
_geom_angle_atom_site_label_1
_geom_angle_atom_site_label_2
_geom_angle_atom_site_label_3
_geom_angle
_geom_angle_publ_flag
C4 O1 H1O 116(8) no
C2 N1 C6 114.2(6) ?
C2 N1 H1N 104(4) no
C6 N1 H1N 113(4) no
N1 C2 C3 114.3(6) ?
N1 C2 C12 111.9(6) ?
N1 C2 H2 108 no
C3 C2 C12 105.0(6) ?
C3 C2 H2 108 no
C12 C2 H2 109 no
C2 C3 C4 109.4(6) ?
C2 C3 C10 102.8(6) ?
C2 C3 H3 111 no
C4 C3 C10 116.7(7) ?
C4 C3 H3 108 no
C10 C3 H3 109 no
O1 C4 C3 109.3(6) ?
O1 C4 C5 111.1(7) ?
O1 C4 H4 109 no
C3 C4 C5 109.1(6) ?
C3 C4 H4 110 no
C5 C4 H4 109 no
C4 C5 C6 110.4(6) ?
C4 C5 C7 114.2(7) ?
C4 C5 H5 109 no
C6 C5 C7 105.1(7) ?
C6 C5 H5 110 no
C7 C5 H5 108 no
N1 C6 C5 113.9(6) ?
N1 C6 C9 111.3(7) ?
N1 C6 C21 107.1(7) ?
C5 C6 C9 103.9(7) ?
C5 C6 C21 110.7(7) ?
C9 C6 C21 109.9(7) ?
C5 C7 C8 111.5(8) ?
C5 C7 C17 123.3(8) ?
C8 C7 C17 125.1(9) ?
C7 C8 C9 113.2(8) ?
C7 C8 H8 126 no
C9 C8 H8 121 no
C6 C9 C8 103.7(7) ?
C6 C9 H91 111 no
C6 C9 H92 112 no
C8 C9 H91 110 no
C8 C9 H92 111 no
H91 C9 H92 110 no
C3 C10 C11 109.9(7) ?
C3 C10 C13 122.6(7) ?
C11 C10 C13 127.4(7) ?
C10 C11 C12 114.3(7) ?
C10 C11 H11 125 no
C12 C11 H11 121 no
C2 C12 C11 100.3(6) ?
C2 C12 C25 113.2(7) ?
C2 C12 H12 110 no
C11 C12 C25 110.5(7) ?
C11 C12 H12 111 no
C25 C12 H12 111 no
C10 C13 C14 111.1(7) ?
C10 C13 C15 111.2(8) ?
C10 C13 C16 109.2(8) ?
C14 C13 C15 110.4(8) ?
C14 C13 C16 107.7(9) ?
C15 C13 C16 107.2(9) ?
C13 C14 H141 110 no
C13 C14 H142 112 no
C13 C14 H143 111 no
H141 C14 H142 107 no
H141 C14 H143 107 no
H142 C14 H143 110 no
C13 C15 H151 110 no
C13 C15 H152 109 no
C13 C15 H153 110 no
H151 C15 H152 110 no
H151 C15 H153 109 no
H152 C15 H153 108 no
C13 C16 H161 110 no
C13 C16 H162 108 no
C13 C16 H163 114 no
H161 C16 H162 105 no
H161 C16 H163 112 no
H162 C16 H163 108 no
C7 C17 C18 110.1(8) ?
C7 C17 C19 110.3(8) ?
C7 C17 C20 110.3(7) ?
C18 C17 C19 108.5(8) ?
C18 C17 C20 109.2(11) ?
C19 C17 C20 108.4(9) ?
C17 C18 H181 108 no
C17 C18 H182 108 no
C17 C18 H183 108 no
H181 C18 H182 111 no
H181 C18 H183 110 no
H182 C18 H183 111 no
C17 C19 H191 110 no
C17 C19 H192 108 no
C17 C19 H193 109 no
H191 C19 H192 111 no
H191 C19 H193 110 no
H192 C19 H193 109 no
C17 C20 H201 109 no
C17 C20 H202 107 no
C17 C20 H203 108 no
H201 C20 H202 111 no
H201 C20 H203 112 no
H202 C20 H203 111 no
C6 C21 C22 109.4(9) ?
C6 C21 C23 113.8(7) ?
C6 C21 C24 111.3(8) ?
C22 C21 C23 107.3(9) ?
C22 C21 C24 105.9(8) ?
C23 C21 C24 108.8(9) ?
C21 C22 H221 113 no
C21 C22 H222 110 no
C21 C22 H223 106 no
H221 C22 H222 114 no
H221 C22 H223 108 no
H222 C22 H223 106 no
C21 C23 H231 109 no
C21 C23 H232 112 no
C21 C23 H233 110 no
H231 C23 H232 109 no
H231 C23 H233 107 no
H232 C23 H233 110 no
C21 C24 H241 109 no
C21 C24 H242 107 no
C21 C24 H243 110 no
H241 C24 H242 108 no
H241 C24 H243 112 no
H242 C24 H243 111 no
O2 C25 C12 118.8(8) ?
O2 C25 C26 121.5(8) ?
C12 C25 C26 119.7(8) ?
C25 C26 C27 109.4(8) ?
C25 C26 C28 109.0(8) ?
C25 C26 C29 107.4(8) ?
C27 C26 C28 110.2(10) ?
C27 C26 C29 111.2(10) ?
C28 C26 C29 109.5(10) ?
C26 C27 H271 107 no
C26 C27 H272 108 no
C26 C27 H273 107 no
H271 C27 H272 112 no
H271 C27 H273 110 no
H272 C27 H273 112 no
C26 C28 H281 110 no
C26 C28 H282 109 no
C26 C28 H283 109 no
H281 C28 H282 111 no
H281 C28 H283 110 no
H282 C28 H283 108 no
C26 C29 H291 108 no
C26 C29 H292 112 no
C26 C29 H293 109 no
H291 C29 H292 110 no
H291 C29 H293 107 no
H292 C29 H293 112 no

loop_
_geom_bond_atom_site_label_1
_geom_bond_atom_site_label_2
_geom_bond_distance
_geom_bond_publ_flag
O1 C4 1.424(10) ?
O1 H1O 0.92(12) no
O2 C25 1.199(10) ?
N1 C2 1.473(10) ?
N1 C6 1.469(10) ?
N1 H1N 1.05(8) no
C2 C3 1.547(11) ?
C2 C12 1.544(11) ?
C2 H2 0.97 no
C3 C4 1.540(11) ?
C3 C10 1.525(11) ?
C3 H3 0.95 no
C4 C5 1.549(11) ?
C4 H4 0.96 no
C5 C6 1.575(12) ?
C5 C7 1.490(12) ?
C5 H5 0.95 no
C6 C9 1.545(12) ?
C6 C21 1.584(12) ?
C7 C8 1.313(14) ?
C7 C17 1.549(12) ?
C8 C9 1.521(13) ?
C8 H8 0.95 no
C9 H91 0.95 no
C9 H92 0.95 no
C10 C11 1.306(12) ?
C10 C13 1.528(12) ?
C11 C12 1.527(11) ?
C11 H11 0.96 no
C12 C25 1.523(11) ?
C12 H12 0.97 no
C13 C14 1.495(14) ?
C13 C15 1.514(14) ?
C13 C16 1.527(13) ?
C14 H141 0.98 no
C14 H142 0.95 no
C14 H143 0.95 no
C15 H151 0.94 no
C15 H152 0.95 no
C15 H153 0.96 no
C16 H161 0.96 no
C16 H162 0.99 no
C16 H163 0.92 no
C17 C18 1.519(16) ?
C17 C19 1.539(14) ?
C17 C20 1.529(14) ?
C18 H181 0.95 no
C18 H182 0.93 no
C18 H183 0.95 no
C19 H191 0.93 no
C19 H192 0.95 no
C19 H193 0.96 no
C20 H201 0.94 no
C20 H202 0.95 no
C20 H203 0.94 no
C21 C22 1.557(15) ?
C21 C23 1.498(13) ?
C21 C24 1.539(15) ?
C22 H221 0.91 no
C22 H222 0.94 no
C22 H223 1.00 no
C23 H231 0.98 no
C23 H232 0.93 no
C23 H233 0.96 no
C24 H241 0.95 no
C24 H242 0.96 no
C24 H243 0.92 no
C25 C26 1.520(11) ?
C26 C27 1.498(15) ?
C26 C28 1.526(15) ?
C26 C29 1.523(15) ?
C27 H271 0.95 no
C27 H272 0.92 no
C27 H273 0.95 no
C28 H281 0.93 no
C28 H282 0.96 no
C28 H283 0.96 no
C29 H291 0.97 no
C29 H292 0.92 no
C29 H293 0.95 no

loop_
_geom_contact_atom_site_label_1
_geom_contact_atom_site_label_2
_geom_contact_distance
_geom_contact_site_symmetry_2
_geom_contact_publ_flag
O2 C4 3.140(10) 2_655 no
C2 H1O 2.94(13) 2_655 no
C11 H1O 2.87(13) 2_655 no
C25 H1O 2.89(13) 2_655 no
H1O H2 2.2828 2_654 no

loop_
_geom_torsion_atom_site_label_1
_geom_torsion_atom_site_label_2
_geom_torsion_atom_site_label_3
_geom_torsion_atom_site_label_4
_geom_torsion
_geom_torsion_publ_flag
O1 C4 C3 C2 56.4(8) no
O1 C4 C3 C10 -59.7(9) no
O1 C4 C5 C6 -75.4(8) no
O1 C4 C5 C7 166.4(7) no
O2 C25 C12 C2 60.4(11) no
O2 C25 C12 C11 -51.2(11) no
O2 C25 C26 C27 -124.6(12) no
O2 C25 C26 C28 -3.9(14) no
O2 C25 C26 C29 114.6(11) no
N1 C2 C3 C4 24.6(9) no
N1 C2 C3 C10 149.2(7) no
N1 C2 C12 C11 -150.8(7) no
N1 C2 C12 C25 91.5(8) no
N1 C6 C5 C4 13.1(10) no
N1 C6 C5 C7 136.7(7) no
N1 C6 C9 C8 -138.4(7) no
N1 C6 C21 C22 -57.2(10) no
N1 C6 C21 C23 -177.2(9) no
N1 C6 C21 C24 59.5(10) no
C2 N1 C6 C5 -55.6(9) no
C2 N1 C6 C9 61.5(9) no
C2 N1 C6 C21 -178.3(7) no
C2 C3 C4 C5 -65.2(8) no
C2 C3 C10 C11 -15.7(9) no
C2 C3 C10 C13 161.3(7) no
C2 C12 C11 C10 18.0(9) no
C2 C12 C25 C26 -121.5(9) no
C3 C2 N1 C6 35.0(9) no
C3 C2 C12 C11 -26.2(8) no
C3 C2 C12 C25 -143.9(7) no
C3 C4 C5 C6 45.1(9) no
C3 C4 C5 C7 -73.0(8) no
C3 C10 C11 C12 -1.6(10) no
C3 C10 C13 C14 76.6(11) no
C3 C10 C13 C15 -46.7(11) no
C3 C10 C13 C16 -164.8(9) no
C4 C3 C2 C12 -98.5(7) no
C4 C3 C10 C11 104.0(8) no
C4 C3 C10 C13 -79.0(10) no
C4 C5 C6 C9 -108.2(8) no
C4 C5 C6 C21 133.9(7) no
C4 C5 C7 C8 111.5(9) no
C4 C5 C7 C17 -71.6(10) no
C5 C4 C3 C10 178.7(7) no
C5 C6 C9 C8 -15.4(8) no
C5 C6 C21 C22 178.1(8) no
C5 C6 C21 C23 58.1(10) no
C5 C6 C21 C24 -65.2(9) no
C5 C7 C8 C9 -0.6(11) no
C5 C7 C17 C18 -36.1(12) no
C5 C7 C17 C19 -155.8(9) no
C5 C7 C17 C20 84.5(12) no
C6 N1 C2 C12 154.3(7) no
C6 C5 C7 C8 -9.7(10) no
C6 C5 C7 C17 167.2(7) no
C6 C9 C8 C7 10.8(11) no
C7 C5 C6 C9 15.4(8) no
C7 C5 C6 C21 -102.5(7) no
C8 C7 C17 C18 140.4(10) no
C8 C7 C17 C19 20.7(13) no
C8 C7 C17 C20 -99.0(12) no
C8 C9 C6 C21 103.1(8) no
C9 C6 C21 C22 63.8(10) no
C9 C6 C21 C23 -56.2(11) no
C9 C6 C21 C24 -179.5(8) no
C9 C8 C7 C17 -177.4(8) no
C10 C3 C2 C12 26.2(8) no
C10 C11 C12 C25 137.7(8) no
C11 C10 C13 C14 -106.9(11) no
C11 C10 C13 C15 129.8(11) no
C11 C10 C13 C16 11.7(14) no
C11 C12 C25 C26 126.9(9) no
C12 C11 C10 C13 -178.4(8) no
C12 C25 C26 C27 57.4(12) no
C12 C25 C26 C28 178.0(9) no
C12 C25 C26 C29 -63.4(11) no
